data_7249457
loop_
_publ_author_name
'Chen, Meiling'
'Chen, Yuzhuo'
'Zhang, Ting'
'Zhang, Hua'
'Xiao, Zhiwen'
'Su, Zhongzhen'
'Wu, Yunan'

_publ_section_title
;
 Molecular design and functional outcomes of RTP and TADF traits in
 isomers
;
_journal_issue 44
_journal_name_full 'RSC Advances'
_journal_page_first 32221
_journal_page_last 32228
_journal_paper_doi 10.1039/D4RA05807K
_journal_volume 14
_journal_year 2024
_chemical_formula_moiety 'C33 H19 F3 N2 O2'
_chemical_formula_sum 'C33 H19 F3 N2 O2'
_chemical_formula_weight 532.50
_space_group_crystal_system monoclinic
_space_group_IT_number 14
_space_group_name_Hall '-P 2ybc'
_space_group_name_H-M_alt 'P 1 21/c 1'
_atom_sites_solution_hydrogens geom
_atom_sites_solution_primary dual
_audit_creation_date 2019-01-16
_audit_creation_method
;
Olex2 1.2
(compiled 2018.05.29 svn.r3508 for OlexSys, GUI svn.r5506)
;
_audit_update_record
;
2024-05-04 deposited with the CCDC.	2024-10-07 downloaded from the CCDC.
;
_cell_angle_alpha 90
_cell_angle_beta 94.146(4)
_cell_angle_gamma 90
_cell_formula_units_Z 4
_cell_length_a 26.4492(10)
_cell_length_b 16.7231(6)
_cell_length_c 5.3699(2)
_cell_measurement_reflns_used 4008
_cell_measurement_temperature 150.00(10)
_cell_measurement_theta_max 73.8320
_cell_measurement_theta_min 4.9960
_cell_volume 2368.96(15)
_computing_cell_refinement 'CrysAlisPro 1.171.39.46 (Rigaku OD, 2018)'
_computing_data_collection 'CrysAlisPro 1.171.39.46 (Rigaku OD, 2018)'
_computing_data_reduction 'CrysAlisPro 1.171.39.46 (Rigaku OD, 2018)'
_computing_molecular_graphics 'Olex2 (Dolomanov et al., 2009)'
_computing_publication_material 'Olex2 (Dolomanov et al., 2009)'
_computing_structure_refinement 'ShelXL (Sheldrick, 2015)'
_computing_structure_solution 'ShelXT (Sheldrick, 2015)'
_diffrn_ambient_environment N~2~
_diffrn_ambient_temperature 150.00(10)
_diffrn_detector 'CCD plate'
_diffrn_detector_area_resol_mean 5.2913
_diffrn_detector_type AtlasS2
_diffrn_measured_fraction_theta_full 0.831
_diffrn_measured_fraction_theta_max 0.807
_diffrn_measurement_details
;
List of Runs (angles in degrees, time in seconds):

  # Type    Start    End  Width  t~exp~   \w     \q     \k     \f   Frames
#--------------------------------------------------------------------------
  1  \w   -115.00 -21.00   1.00    3.00    --  -41.14 -38.00-150.00   94
  2  \w     24.00  68.00   1.00    3.00    --   41.14-125.00-180.00   44
  3  \w     24.00  64.00   1.00    3.00    --   41.14-125.00  90.00   40
  4  \w     31.00  96.00   1.00    3.00    --   41.14-125.00 -90.00   65
  5  \w     44.00  73.00   1.00   17.50    --  107.79 -45.00 120.00   29
  6  \w     92.00 134.00   1.00   17.50    --  107.79 -45.00 120.00   42
  7  \w     54.00  89.00   1.00   17.50    --  107.79-125.00 -30.00   35
  8  \w     32.00 132.00   1.00   17.50    --  107.79 -77.00  30.00  100
  9  \w     26.00 107.00   1.00   17.50    --  107.79 -94.00 -30.00   81
 10  \w     36.00 171.00   1.00   17.50    --  107.79   0.00  30.00  135
;
_diffrn_measurement_device 'four-circle diffractometer'
_diffrn_measurement_device_type 'SuperNova, Dual, Cu at home/near, AtlasS2'
_diffrn_measurement_method '\w scans'
_diffrn_orient_matrix_type 'CrysAlisPro convention (1999,Acta A55,543-557)'
_diffrn_orient_matrix_UB_11 -0.0257837000
_diffrn_orient_matrix_UB_12 0.0187343000
_diffrn_orient_matrix_UB_13 -0.2600317000
_diffrn_orient_matrix_UB_21 -0.0412660000
_diffrn_orient_matrix_UB_22 -0.0625249000
_diffrn_orient_matrix_UB_23 0.0424515000
_diffrn_orient_matrix_UB_31 -0.0322583000
_diffrn_orient_matrix_UB_32 0.0650104000
_diffrn_orient_matrix_UB_33 0.1155818000
_diffrn_radiation_monochromator mirror
_diffrn_radiation_probe x-ray
_diffrn_radiation_type CuK\a
_diffrn_radiation_wavelength 1.54184
_diffrn_reflns_av_R_equivalents 0.0801
_diffrn_reflns_av_unetI/netI 0.0622
_diffrn_reflns_Laue_measured_fraction_full 0.831
_diffrn_reflns_Laue_measured_fraction_max 0.807
_diffrn_reflns_limit_h_max 27
_diffrn_reflns_limit_h_min -32
_diffrn_reflns_limit_k_max 20
_diffrn_reflns_limit_k_min -17
_diffrn_reflns_limit_l_max 6
_diffrn_reflns_limit_l_min -4
_diffrn_reflns_number 7230
_diffrn_reflns_point_group_measured_fraction_full 0.831
_diffrn_reflns_point_group_measured_fraction_max 0.807
_diffrn_reflns_theta_full 67.684
_diffrn_reflns_theta_max 74.041
_diffrn_reflns_theta_min 8.693
_diffrn_source 'micro-focus sealed X-ray tube'
_diffrn_source_type 'SuperNova (Cu) X-ray Source'
_exptl_absorpt_coefficient_mu 0.916
_exptl_absorpt_correction_T_max 1.00000
_exptl_absorpt_correction_T_min 0.58860
_exptl_absorpt_correction_type multi-scan
_exptl_absorpt_process_details
;
CrysAlisPro 1.171.39.46 (Rigaku Oxford Diffraction, 2018)
Empirical absorption correction using spherical harmonics,
 implemented in SCALE3 ABSPACK scaling algorithm.
;
_exptl_crystal_density_diffrn 1.493
_exptl_crystal_description block
_exptl_crystal_F_000 1096
_refine_diff_density_max 0.399
_refine_diff_density_min -0.398
_refine_diff_density_rms 0.087
_refine_ls_extinction_method none
_refine_ls_goodness_of_fit_ref 1.070
_refine_ls_hydrogen_treatment constr
_refine_ls_matrix_type full
_refine_ls_number_parameters 361
_refine_ls_number_reflns 3890
_refine_ls_number_restraints 0
_refine_ls_restrained_S_all 1.070
_refine_ls_R_factor_all 0.1138
_refine_ls_R_factor_gt 0.0901
_refine_ls_shift/su_max 0.000
_refine_ls_shift/su_mean 0.000
_refine_ls_structure_factor_coef Fsqd
_refine_ls_weighting_details 'w=1/[\s^2^(Fo^2^)+(0.1124P)^2^+8.0088P] where P=(Fo^2^+2Fc^2^)/3'
_refine_ls_weighting_scheme calc
_refine_ls_wR_factor_gt 0.2456
_refine_ls_wR_factor_ref 0.2670
_reflns_Friedel_coverage 0.000
_reflns_number_gt 3037
_reflns_number_total 3890
_reflns_threshold_expression 'I > 2\s(I)'
_twin_special_details
;
Component 2 rotated by 179.9912\% 
 around [-0.34 0.00 0.94] (reciprocal) or [-0.00 0.00 1.00] (direct)
;
_cod_data_source_file d4ra05807k2.cif
_cod_data_source_block 19011507_twin1_hklf4
_cod_database_code 7249457
_shelx_shelxl_version_number 2014/7
_chemical_oxdiff_formula 'C H O N F'
_chemical_oxdiff_usercomment X1
_shelx_space_group_comment
;
The symmetry employed for this shelxl refinement is uniquely defined
by the following loop, which should always be used as a source of
symmetry information in preference to the above space-group names.
They are only intended as comments.
;
_olex2_refinement_description
;
1. Fixed Uiso
 At 1.2 times of:
  All C(H) groups
2.a Aromatic/amide H refined with riding coordinates:
 C008(H008), C00F(H00F), C00H(H00H), C00J(H00J), C00K(H00K), C00L(H00L),
 C00M(H00M), C00O(H00O), C00Q(H00Q), C00S(H00S), C00T(H00T), C00U(H00U),
 C00W(H00W), C00X(H00X), C00Z(H00Z), C011(H011), C012(H012), C013(H013),
 C014(H014)
;
_olex2_submission_special_instructions 'No special instructions were received'
_oxdiff_exptl_absorpt_empirical_details
;
Empirical correction (ABSPACK) includes:
- Absorption correction using spherical harmonics
- Frame scaling
;
_oxdiff_exptl_absorpt_empirical_full_max 1.518
_oxdiff_exptl_absorpt_empirical_full_min 0.668
_oxdiff_twin_integration_method simultaneous
_oxdiff_twin_items 2

loop_
_space_group_symop_operation_xyz
'x, y, z'
'-x, y+1/2, -z+1/2'
'-x, -y, -z'
'x, -y-1/2, z-1/2'

loop_
_atom_site_label
_atom_site_type_symbol
_atom_site_fract_x
_atom_site_fract_y
_atom_site_fract_z
_atom_site_U_iso_or_equiv
_atom_site_adp_type
_atom_site_occupancy
_atom_site_site_symmetry_order
_atom_site_calc_flag
_atom_site_refinement_flags_posn
_atom_site_refinement_flags_adp
_atom_site_refinement_flags_occupancy
_atom_site_disorder_assembly
_atom_site_disorder_group
O001 O 0.38835(13) 0.3011(2) -0.2397(6) 0.0335(8) Uani 1 1 d . . . . .
F002 F 0.64281(12) 0.4379(2) 0.0741(7) 0.0552(10) Uani 1 1 d . . . . .
O003 O 0.40168(13) 0.4563(2) 0.4672(6) 0.0343(8) Uani 1 1 d . . . . .
N004 N 0.13775(13) 0.5492(2) 0.8351(7) 0.0256(8) Uani 1 1 d . . . . .
F005 F 0.64405(14) 0.3655(3) 0.4026(8) 0.0680(13) Uani 1 1 d . . . . .
F006 F 0.64250(14) 0.3102(3) 0.0435(10) 0.0743(14) Uani 1 1 d . . . . .
N007 N 0.40868(14) 0.3772(3) 0.1154(7) 0.0303(9) Uani 1 1 d . . . . .
C008 C 0.18573(16) 0.4721(3) 0.5430(7) 0.0231(9) Uani 1 1 d . . . . .
H008 H 0.2085 0.5142 0.5338 0.028 Uiso 1 1 calc R . . . .
C009 C 0.23846(16) 0.3905(3) 0.2654(8) 0.0237(9) Uani 1 1 d . . . . .
C00A C 0.14483(16) 0.4795(3) 0.6922(7) 0.0231(9) Uani 1 1 d . . . . .
C00B C 0.14932(18) 0.6356(3) 1.1642(8) 0.0289(10) Uani 1 1 d . . . . .
C00C C 0.09037(17) 0.5799(3) 0.8833(8) 0.0275(9) Uani 1 1 d . . . . .
C00D C 0.09593(19) 0.6327(3) 1.0875(8) 0.0299(10) Uani 1 1 d . . . . .
C00E C 0.32799(16) 0.3985(3) 0.2347(8) 0.0268(9) Uani 1 1 d . . . . .
C00F C 0.28597(17) 0.4187(3) 0.3600(8) 0.0248(9) Uani 1 1 d . . . . .
H00F H 0.2891 0.4501 0.5032 0.030 Uiso 1 1 calc R . . . .
C00G C 0.19290(16) 0.4026(3) 0.4083(8) 0.0243(9) Uani 1 1 d . . . . .
C00H C 0.15741(16) 0.3410(3) 0.4166(8) 0.0268(9) Uani 1 1 d . . . . .
H00H H 0.1613 0.2948 0.3235 0.032 Uiso 1 1 calc R . . . .
C00I C 0.32413(17) 0.3535(3) 0.0185(8) 0.0266(9) Uani 1 1 d . . . . .
C00J C 0.11063(16) 0.4163(3) 0.7040(8) 0.0261(9) Uani 1 1 d . . . . .
H00J H 0.0838 0.4198 0.8066 0.031 Uiso 1 1 calc R . . . .
C00K C 0.11692(17) 0.3481(3) 0.5611(9) 0.0294(10) Uani 1 1 d . . . . .
H00K H 0.0934 0.3068 0.5636 0.035 Uiso 1 1 calc R . . . .
C00L C 0.27724(17) 0.3286(3) -0.0849(8) 0.0278(9) Uani 1 1 d . . . . .
H00L H 0.2744 0.2998 -0.2333 0.033 Uiso 1 1 calc R . . . .
C00M C 0.23485(17) 0.3480(3) 0.0392(8) 0.0263(9) Uani 1 1 d . . . . .
H00M H 0.2031 0.3324 -0.0292 0.032 Uiso 1 1 calc R . . . .
C00N C 0.17423(17) 0.5846(3) 1.0052(8) 0.0256(9) Uani 1 1 d . . . . .
C00O C 0.22662(17) 0.5756(3) 1.0244(8) 0.0283(10) Uani 1 1 d . . . . .
H00O H 0.2430 0.5424 0.9170 0.034 Uiso 1 1 calc R . . . .
C00P C 0.37595(17) 0.3378(3) -0.0641(8) 0.0274(9) Uani 1 1 d . . . . .
C00Q C 0.25361(19) 0.6192(3) 1.2136(9) 0.0327(10) Uani 1 1 d . . . . .
H00Q H 0.2887 0.6146 1.2321 0.039 Uiso 1 1 calc R . . . .
C00R C 0.38264(17) 0.4160(3) 0.2972(8) 0.0292(10) Uani 1 1 d . . . . .
C00S C 0.1776(2) 0.6777(3) 1.3524(9) 0.0348(11) Uani 1 1 d . . . . .
H00S H 0.1616 0.7110 1.4610 0.042 Uiso 1 1 calc R . . . .
C00T C 0.0540(2) 0.6735(3) 1.1696(10) 0.0356(11) Uani 1 1 d . . . . .
H00T H 0.0573 0.7084 1.3045 0.043 Uiso 1 1 calc R . . . .
C00U C 0.2295(2) 0.6688(3) 1.3735(9) 0.0360(11) Uani 1 1 d . . . . .
H00U H 0.2486 0.6966 1.4972 0.043 Uiso 1 1 calc R . . . .
C00V C 0.46255(17) 0.3727(3) 0.1222(8) 0.0300(10) Uani 1 1 d . . . . .
C00W C 0.04300(18) 0.5676(3) 0.7547(9) 0.0345(11) Uani 1 1 d . . . . .
H00W H 0.0393 0.5335 0.6178 0.041 Uiso 1 1 calc R . . . .
C00X C 0.48855(19) 0.3361(3) 0.3244(9) 0.0341(11) Uani 1 1 d . . . . .
H00X H 0.4709 0.3122 0.4484 0.041 Uiso 1 1 calc R . . . .
C00Y C 0.56709(18) 0.3706(3) 0.1534(9) 0.0336(11) Uani 1 1 d . . . . .
C00Z C 0.00188(19) 0.6083(4) 0.8395(10) 0.0398(12) Uani 1 1 d . . . . .
H00Z H -0.0301 0.6007 0.7589 0.048 Uiso 1 1 calc R . . . .
C010 C 0.6237(2) 0.3713(4) 0.1672(11) 0.0411(12) Uani 1 1 d . . . . .
C011 C 0.0074(2) 0.6602(4) 1.0430(10) 0.0403(12) Uani 1 1 d . . . . .
H011 H -0.0210 0.6864 1.0948 0.048 Uiso 1 1 calc R . . . .
C012 C 0.54047(19) 0.4047(4) -0.0531(9) 0.0367(11) Uani 1 1 d . . . . .
H012 H 0.5579 0.4268 -0.1808 0.044 Uiso 1 1 calc R . . . .
C013 C 0.48820(19) 0.4057(3) -0.0683(9) 0.0333(11) Uani 1 1 d . . . . .
H013 H 0.4703 0.4284 -0.2060 0.040 Uiso 1 1 calc R . . . .
C014 C 0.54103(19) 0.3356(3) 0.3399(10) 0.0364(11) Uani 1 1 d . . . . .
H014 H 0.5588 0.3116 0.4758 0.044 Uiso 1 1 calc R . . . .

loop_
_atom_site_aniso_label
_atom_site_aniso_U_11
_atom_site_aniso_U_22
_atom_site_aniso_U_33
_atom_site_aniso_U_23
_atom_site_aniso_U_13
_atom_site_aniso_U_12
O001 0.0334(18) 0.037(2) 0.0312(17) -0.0051(14) 0.0058(13) -0.0019(15)
F002 0.0268(17) 0.058(2) 0.081(3) 0.0069(19) 0.0062(14) -0.0070(15)
O003 0.0262(17) 0.041(2) 0.0355(17) -0.0086(15) -0.0024(12) -0.0036(14)
N004 0.0170(17) 0.030(2) 0.0290(18) -0.0040(15) -0.0005(13) 0.0031(14)
F005 0.0336(19) 0.095(4) 0.072(3) 0.013(2) -0.0203(16) -0.008(2)
F006 0.032(2) 0.062(3) 0.131(4) -0.027(3) 0.017(2) 0.0030(18)
N007 0.0225(19) 0.034(2) 0.0336(19) -0.0051(17) -0.0013(14) -0.0016(16)
C008 0.020(2) 0.024(2) 0.0253(19) 0.0008(16) -0.0016(14) -0.0001(16)
C009 0.021(2) 0.024(2) 0.026(2) -0.0010(17) 0.0028(15) 0.0006(16)
C00A 0.023(2) 0.023(2) 0.0232(19) 0.0011(16) -0.0032(15) 0.0038(16)
C00B 0.033(2) 0.025(2) 0.029(2) 0.0026(18) 0.0051(17) 0.0023(18)
C00C 0.023(2) 0.027(2) 0.033(2) 0.0011(18) 0.0060(16) 0.0048(17)
C00D 0.034(2) 0.025(2) 0.031(2) 0.0067(18) 0.0075(17) 0.0056(19)
C00E 0.022(2) 0.028(2) 0.030(2) 0.0031(18) -0.0003(16) -0.0025(17)
C00F 0.026(2) 0.024(2) 0.024(2) -0.0019(17) 0.0017(15) -0.0009(17)
C00G 0.019(2) 0.026(2) 0.026(2) 0.0019(17) -0.0029(15) 0.0011(17)
C00H 0.020(2) 0.024(2) 0.036(2) -0.0020(18) -0.0005(16) -0.0002(17)
C00I 0.027(2) 0.026(2) 0.027(2) 0.0012(18) 0.0016(16) 0.0009(17)
C00J 0.019(2) 0.032(2) 0.028(2) 0.0016(18) 0.0026(15) -0.0003(17)
C00K 0.023(2) 0.026(2) 0.039(2) 0.0015(19) -0.0020(17) -0.0036(17)
C00L 0.028(2) 0.027(2) 0.028(2) 0.0008(18) 0.0014(16) -0.0014(18)
C00M 0.024(2) 0.028(2) 0.026(2) -0.0002(17) -0.0029(15) 0.0002(18)
C00N 0.026(2) 0.026(2) 0.025(2) -0.0005(17) 0.0019(15) -0.0002(17)
C00O 0.024(2) 0.034(3) 0.027(2) -0.0029(19) 0.0022(15) -0.0005(19)
C00P 0.023(2) 0.029(2) 0.030(2) -0.0027(18) -0.0007(16) -0.0027(18)
C00Q 0.032(2) 0.035(3) 0.031(2) 0.002(2) -0.0018(17) -0.007(2)
C00R 0.026(2) 0.030(2) 0.031(2) -0.0002(19) -0.0001(17) -0.0012(18)
C00S 0.045(3) 0.025(2) 0.035(2) -0.005(2) 0.003(2) 0.000(2)
C00T 0.041(3) 0.029(3) 0.038(3) 0.000(2) 0.010(2) 0.007(2)
C00U 0.044(3) 0.028(3) 0.036(2) -0.004(2) -0.001(2) -0.007(2)
C00V 0.022(2) 0.036(3) 0.032(2) -0.0039(19) -0.0012(16) -0.0028(19)
C00W 0.024(2) 0.041(3) 0.038(2) 0.003(2) -0.0020(17) 0.006(2)
C00X 0.031(3) 0.037(3) 0.035(2) 0.003(2) 0.0046(18) -0.003(2)
C00Y 0.022(2) 0.037(3) 0.042(3) -0.007(2) 0.0005(18) -0.0023(19)
C00Z 0.021(2) 0.047(3) 0.051(3) 0.011(2) 0.0034(19) 0.005(2)
C010 0.028(3) 0.047(3) 0.050(3) -0.005(2) 0.005(2) -0.004(2)
C011 0.032(3) 0.039(3) 0.052(3) 0.008(2) 0.018(2) 0.014(2)
C012 0.030(3) 0.043(3) 0.037(3) 0.002(2) 0.0038(18) -0.005(2)
C013 0.030(2) 0.036(3) 0.033(2) 0.000(2) -0.0021(17) -0.001(2)
C014 0.026(2) 0.041(3) 0.042(3) 0.002(2) -0.0035(18) 0.001(2)

loop_
_atom_type_symbol
_atom_type_description
_atom_type_scat_dispersion_real
_atom_type_scat_dispersion_imag
_atom_type_scat_source
C C 0.0181 0.0091 'International Tables Vol C Tables 4.2.6.8 and 6.1.1.4'
H H 0.0000 0.0000 'International Tables Vol C Tables 4.2.6.8 and 6.1.1.4'
F F 0.0727 0.0534 'International Tables Vol C Tables 4.2.6.8 and 6.1.1.4'
N N 0.0311 0.0180 'International Tables Vol C Tables 4.2.6.8 and 6.1.1.4'
O O 0.0492 0.0322 'International Tables Vol C Tables 4.2.6.8 and 6.1.1.4'

loop_
_geom_angle_atom_site_label_1
_geom_angle_atom_site_label_2
_geom_angle_atom_site_label_3
_geom_angle
_geom_angle_site_symmetry_1
_geom_angle_site_symmetry_3
_geom_angle_publ_flag
C00C N004 C00A 124.0(4) . . ?
C00C N004 C00N 107.8(4) . . ?
C00N N004 C00A 125.9(4) . . ?
C00P N007 C00V 123.8(4) . . ?
C00R N007 C00P 112.7(4) . . ?
C00R N007 C00V 123.4(4) . . ?
C00A C008 H008 119.5 . . ?
C00G C008 H008 119.5 . . ?
C00G C008 C00A 120.9(4) . . ?
C00F C009 C00G 120.3(4) . . ?
C00F C009 C00M 119.1(4) . . ?
C00M C009 C00G 120.5(4) . . ?
C008 C00A N004 121.5(4) . . ?
C00J C00A N004 119.2(4) . . ?
C00J C00A C008 119.4(4) . . ?
C00N C00B C00D 107.3(4) . . ?
C00S C00B C00D 133.1(5) . . ?
C00S C00B C00N 119.6(4) . . ?
N004 C00C C00D 109.3(4) . . ?
N004 C00C C00W 129.6(4) . . ?
C00W C00C C00D 121.0(4) . . ?
C00C C00D C00B 106.8(4) . . ?
C00T C00D C00B 132.4(5) . . ?
C00T C00D C00C 120.7(5) . . ?
C00F C00E C00R 130.1(4) . . ?
C00I C00E C00F 121.9(4) . . ?
C00I C00E C00R 108.0(4) . . ?
C009 C00F H00F 120.9 . . ?
C00E C00F C009 118.2(4) . . ?
C00E C00F H00F 120.9 . . ?
C008 C00G C009 121.9(4) . . ?
C008 C00G C00H 118.9(4) . . ?
C00H C00G C009 119.1(4) . . ?
C00G C00H H00H 119.7 . . ?
C00K C00H C00G 120.6(4) . . ?
C00K C00H H00H 119.7 . . ?
C00E C00I C00L 120.7(4) . . ?
C00E C00I C00P 109.4(4) . . ?
C00L C00I C00P 129.9(4) . . ?
C00A C00J H00J 120.3 . . ?
C00K C00J C00A 119.5(4) . . ?
C00K C00J H00J 120.3 . . ?
C00H C00K C00J 120.8(4) . . ?
C00H C00K H00K 119.6 . . ?
C00J C00K H00K 119.6 . . ?
C00I C00L H00L 121.0 . . ?
C00M C00L C00I 118.0(4) . . ?
C00M C00L H00L 121.0 . . ?
C009 C00M H00M 119.1 . . ?
C00L C00M C009 121.9(4) . . ?
C00L C00M H00M 119.1 . . ?
C00B C00N N004 108.7(4) . . ?
C00O C00N N004 129.4(4) . . ?
C00O C00N C00B 121.9(4) . . ?
C00N C00O H00O 121.6 . . ?
C00N C00O C00Q 116.8(4) . . ?
C00Q C00O H00O 121.6 . . ?
O001 C00P N007 126.2(4) . . ?
O001 C00P C00I 129.6(4) . . ?
N007 C00P C00I 104.2(4) . . ?
C00O C00Q H00Q 119.1 . . ?
C00U C00Q C00O 121.8(5) . . ?
C00U C00Q H00Q 119.1 . . ?
O003 C00R N007 125.8(4) . . ?
O003 C00R C00E 128.4(4) . . ?
N007 C00R C00E 105.7(4) . . ?
C00B C00S H00S 120.6 . . ?
C00U C00S C00B 118.8(5) . . ?
C00U C00S H00S 120.6 . . ?
C00D C00T H00T 121.1 . . ?
C011 C00T C00D 117.7(5) . . ?
C011 C00T H00T 121.1 . . ?
C00Q C00U H00U 119.5 . . ?
C00S C00U C00Q 121.0(5) . . ?
C00S C00U H00U 119.5 . . ?
C00X C00V N007 118.8(4) . . ?
C013 C00V N007 120.2(4) . . ?
C013 C00V C00X 120.9(4) . . ?
C00C C00W H00W 121.3 . . ?
C00Z C00W C00C 117.4(5) . . ?
C00Z C00W H00W 121.3 . . ?
C00V C00X H00X 120.4 . . ?
C014 C00X C00V 119.3(5) . . ?
C014 C00X H00X 120.4 . . ?
C012 C00Y C010 118.9(5) . . ?
C014 C00Y C010 121.1(5) . . ?
C014 C00Y C012 120.0(5) . . ?
C00W C00Z H00Z 119.3 . . ?
C00W C00Z C011 121.5(5) . . ?
C011 C00Z H00Z 119.3 . . ?
F002 C010 F005 106.0(5) . . ?
F002 C010 C00Y 113.1(5) . . ?
F005 C010 C00Y 112.3(5) . . ?
F006 C010 F002 106.7(5) . . ?
F006 C010 F005 106.0(5) . . ?
F006 C010 C00Y 112.2(5) . . ?
C00T C011 C00Z 121.6(5) . . ?
C00T C011 H011 119.2 . . ?
C00Z C011 H011 119.2 . . ?
C00Y C012 H012 120.0 . . ?
C013 C012 C00Y 119.9(5) . . ?
C013 C012 H012 120.0 . . ?
C00V C013 H013 120.2 . . ?
C012 C013 C00V 119.7(5) . . ?
C012 C013 H013 120.2 . . ?
C00X C014 C00Y 120.2(5) . . ?
C00X C014 H014 119.9 . . ?
C00Y C014 H014 119.9 . . ?

loop_
_geom_bond_atom_site_label_1
_geom_bond_atom_site_label_2
_geom_bond_distance
_geom_bond_site_symmetry_2
_geom_bond_publ_flag
O001 C00P 1.191(6) . ?
F002 C010 1.336(7) . ?
O003 C00R 1.215(6) . ?
N004 C00A 1.415(6) . ?
N004 C00C 1.396(6) . ?
N004 C00N 1.410(6) . ?
F005 C010 1.341(7) . ?
F006 C010 1.333(7) . ?
N007 C00P 1.412(6) . ?
N007 C00R 1.395(6) . ?
N007 C00V 1.424(6) . ?
C008 H008 0.9300 . ?
C008 C00A 1.397(6) . ?
C008 C00G 1.388(6) . ?
C009 C00F 1.402(6) . ?
C009 C00G 1.489(6) . ?
C009 C00M 1.405(6) . ?
C00A C00J 1.395(6) . ?
C00B C00D 1.443(7) . ?
C00B C00N 1.405(6) . ?
C00B C00S 1.402(7) . ?
C00C C00D 1.407(7) . ?
C00C C00W 1.401(7) . ?
C00D C00T 1.402(7) . ?
C00E C00F 1.382(6) . ?
C00E C00I 1.381(6) . ?
C00E C00R 1.489(6) . ?
C00F H00F 0.9300 . ?
C00G C00H 1.397(6) . ?
C00H H00H 0.9300 . ?
C00H C00K 1.372(6) . ?
C00I C00L 1.386(6) . ?
C00I C00P 1.494(6) . ?
C00J H00J 0.9300 . ?
C00J C00K 1.392(7) . ?
C00K H00K 0.9300 . ?
C00L H00L 0.9300 . ?
C00L C00M 1.383(6) . ?
C00M H00M 0.9300 . ?
C00N C00O 1.390(6) . ?
C00O H00O 0.9300 . ?
C00O C00Q 1.403(6) . ?
C00Q H00Q 0.9300 . ?
C00Q C00U 1.383(7) . ?
C00S H00S 0.9300 . ?
C00S C00U 1.376(8) . ?
C00T H00T 0.9300 . ?
C00T C011 1.382(8) . ?
C00U H00U 0.9300 . ?
C00V C00X 1.385(7) . ?
C00V C013 1.382(7) . ?
C00W H00W 0.9300 . ?
C00W C00Z 1.387(7) . ?
C00X H00X 0.9300 . ?
C00X C014 1.385(7) . ?
C00Y C010 1.493(7) . ?
C00Y C012 1.392(7) . ?
C00Y C014 1.386(7) . ?
C00Z H00Z 0.9300 . ?
C00Z C011 1.395(8) . ?
C011 H011 0.9300 . ?
C012 H012 0.9300 . ?
C012 C013 1.379(7) . ?
C013 H013 0.9300 . ?
C014 H014 0.9300 . ?

loop_
_twin_individual_id
_twin_individual_mass_fraction_refined
_oxdiff_twin_reflns_isolated
_oxdiff_twin_reflns_overlapped
_twin_individual_twin_lattice_type
_twin_individual_twin_matrix_11
_twin_individual_twin_matrix_12
_twin_individual_twin_matrix_13
_twin_individual_twin_matrix_21
_twin_individual_twin_matrix_22
_twin_individual_twin_matrix_23
_twin_individual_twin_matrix_31
_twin_individual_twin_matrix_32
_twin_individual_twin_matrix_33
1 0.5736 869 8305 ref 1.0000 0.0000 0.0000 0.0000 1.0000 0.0000 0.0000 0.0000 1.0000
2 0.4264 864 8305 nmt -0.9999 -0.0004 -0.7125 0.0001 -1.0000 0.0003 -0.0001 0.0000 0.9997
